data_4503827
loop_
_publ_author_name
'Shattock, Tanise R.'
'Arora, Kapildev K.'
'Vishweshwar, Peddy'
'Zaworotko, Michael J.'

_publ_section_title
;
 Hierarchy of Supramolecular Synthons: Persistent Carboxylic
 Acid&#x00B7;&#x00B7;&#x00B7;Pyridine Hydrogen Bonds in Cocrystals That
 also Contain a Hydroxyl Moiety
;
_journal_issue 12
_journal_name_full 'Crystal Growth &amp; Design'
_journal_page_first 4533
_journal_paper_doi 10.1021/cg800565a
_journal_volume 8
_journal_year 2008
_chemical_formula_moiety ' C12 H10 N2, C7 H6 O3'
_chemical_formula_sum 'C19 H16 N2 O3'
_chemical_formula_weight 320.34
_chemical_melting_point '180-184 &#x00BA;C'
_chemical_name_common '1:1 Co-crystal of 3HBA + BPEE'
_chemical_name_systematic
; 
 1:1 Co-crystal of 3-hydroxybenzoic acid and BPEE 
;
_space_group_IT_number 2
_symmetry_cell_setting triclinic
_symmetry_space_group_name_Hall '-P 1'
_symmetry_space_group_name_H-M 'P -1'
_atom_sites_solution_hydrogens geom
_atom_sites_solution_primary direct
_atom_sites_solution_secondary difmap
_audit_creation_method SHELXL-97
_cell_angle_alpha 114.081(2)
_cell_angle_beta 103.883(3)
_cell_angle_gamma 93.041(3)
_cell_formula_units_Z 2
_cell_length_a 7.901(13)
_cell_length_b 10.310(16)
_cell_length_c 10.863(17)
_cell_measurement_temperature 100(2)
_cell_volume 773(2)
_computing_cell_refinement 'Bruker SMART'
_computing_data_collection 'Bruker SMART'
_computing_data_reduction 'Bruker SAINT'
_computing_molecular_graphics 'Bruker SHELXTL'
_computing_publication_material 'Bruker SHELXTL'
_computing_structure_refinement 'SHELXL-97 (Sheldrick, 1997)'
_computing_structure_solution 'SHELXS-97 (Sheldrick, 1990)'
_diffrn_ambient_temperature 100(2)
_diffrn_measured_fraction_theta_full 0.983
_diffrn_measured_fraction_theta_max 0.983
_diffrn_measurement_device_type 'CCD area detector'
_diffrn_measurement_method 'phi and omega scans'
_diffrn_radiation_monochromator graphite
_diffrn_radiation_source 'fine-focus sealed tube'
_diffrn_radiation_type MoK\a
_diffrn_radiation_wavelength 0.71073
_diffrn_reflns_av_R_equivalents 0.0206
_diffrn_reflns_av_sigmaI/netI 0.0355
_diffrn_reflns_limit_h_max 9
_diffrn_reflns_limit_h_min -5
_diffrn_reflns_limit_k_max 12
_diffrn_reflns_limit_k_min -12
_diffrn_reflns_limit_l_max 12
_diffrn_reflns_limit_l_min -12
_diffrn_reflns_number 3945
_diffrn_reflns_theta_full 24.71
_diffrn_reflns_theta_max 24.71
_diffrn_reflns_theta_min 2.20
_exptl_absorpt_coefficient_mu 0.095
_exptl_absorpt_correction_T_max 0.9813
_exptl_absorpt_correction_T_min 0.9632
_exptl_absorpt_correction_type multi-scan
_exptl_absorpt_process_details 'SADABS; Sheldrick, 1996'
_exptl_crystal_colour colorless
_exptl_crystal_density_diffrn 1.377
_exptl_crystal_density_method 'not measured'
_exptl_crystal_description needles
_exptl_crystal_F_000 336
_exptl_crystal_preparation ethanol
_exptl_crystal_size_max 0.40
_exptl_crystal_size_mid 0.30
_exptl_crystal_size_min 0.20
_refine_diff_density_max 0.186
_refine_diff_density_min -0.340
_refine_diff_density_rms 0.064
_refine_ls_extinction_method none
_refine_ls_goodness_of_fit_ref 1.088
_refine_ls_hydrogen_treatment constr
_refine_ls_matrix_type full
_refine_ls_number_parameters 217
_refine_ls_number_reflns 2591
_refine_ls_number_restraints 0
_refine_ls_restrained_S_all 1.088
_refine_ls_R_factor_all 0.0459
_refine_ls_R_factor_gt 0.0416
_refine_ls_shift/su_max 0.000
_refine_ls_shift/su_mean 0.000
_refine_ls_structure_factor_coef Fsqd
_refine_ls_weighting_details 'calc w=1/[\s^2^(Fo^2^)+(0.0560P)^2^+0.1687P] where P=(Fo^2^+2Fc^2^)/3'
_refine_ls_weighting_scheme calc
_refine_ls_wR_factor_gt 0.1112
_refine_ls_wR_factor_ref 0.1143
_reflns_number_gt 2326
_reflns_number_total 2591
_reflns_threshold_expression >2sigma(I)
_cod_data_source_file cg800565a_si_013.cif
_cod_data_source_block ts460b
_cod_depositor_comments
;
The following automatic conversions were performed:

'_symmetry_cell_setting' value 'Triclinic' changed to 'triclinic'
according to /home/saulius/struct/CIF-dictionaries/cif_core.dic
dictionary named 'cif_core.dic' version 2.4.1 from 2010-06-29.

Automatic conversion script
Id: cif_fix_values 1715 2011-07-08 13:25:40Z adriana 
;
_cod_original_cell_volume 772.8(2)
_cod_original_sg_symbol_H-M P-1
_cod_database_code 4503827

loop_
_symmetry_equiv_pos_as_xyz
'x, y, z'
'-x, -y, -z'

loop_
_atom_site_label
_atom_site_type_symbol
_atom_site_fract_x
_atom_site_fract_y
_atom_site_fract_z
_atom_site_U_iso_or_equiv
_atom_site_adp_type
_atom_site_occupancy
_atom_site_symmetry_multiplicity
_atom_site_calc_flag
_atom_site_refinement_flags
O1 O 0.98925(14) 1.04944(11) 1.26482(11) 0.0244(3) Uani 1 1 d .
H1O H 1.0629 1.1277 1.3598 0.029 Uiso 1 1 d R
O2 O 0.88221(14) 1.23740(10) 1.23848(11) 0.0237(3) Uani 1 1 d .
O3 O 0.46105(14) 1.00119(11) 0.74719(11) 0.0234(3) Uani 1 1 d .
H3O H 0.4037 0.9282 0.6576 0.028 Uiso 1 1 d R
C1 C 0.79317(19) 1.00265(15) 1.04491(15) 0.0175(3) Uani 1 1 d .
C2 C 0.67256(19) 1.04817(15) 0.96125(15) 0.0181(3) Uani 1 1 d .
H2 H 0.6530 1.1451 0.9981 0.022 Uiso 1 1 calc R
C3 C 0.58046(19) 0.95232(15) 0.82377(15) 0.0179(3) Uani 1 1 d .
C4 C 0.6104(2) 0.81067(16) 0.76963(16) 0.0200(3) Uani 1 1 d .
H4 H 0.5490 0.7450 0.6754 0.024 Uiso 1 1 calc R
C5 C 0.7306(2) 0.76570(16) 0.85402(16) 0.0213(4) Uani 1 1 d .
H5 H 0.7506 0.6689 0.8170 0.026 Uiso 1 1 calc R
C6 C 0.8218(2) 0.86040(15) 0.99148(16) 0.0202(3) Uani 1 1 d .
H6 H 0.9029 0.8286 1.0487 0.024 Uiso 1 1 calc R
C7 C 0.89084(19) 1.10899(15) 1.19171(16) 0.0193(3) Uani 1 1 d .
N11 N 0.18772(17) 0.22729(13) 0.52130(13) 0.0225(3) Uani 1 1 d .
C11 C 0.2560(2) 0.36379(16) 0.55732(16) 0.0251(4) Uani 1 1 d .
H11 H 0.2396 0.3965 0.4859 0.030 Uiso 1 1 calc R
C12 C 0.3490(2) 0.45931(16) 0.69331(16) 0.0249(4) Uani 1 1 d .
H12 H 0.3939 0.5555 0.7138 0.030 Uiso 1 1 calc R
C13 C 0.3771(2) 0.41431(16) 0.80074(16) 0.0198(3) Uani 1 1 d .
C14 C 0.3045(2) 0.27207(16) 0.76276(16) 0.0210(4) Uani 1 1 d .
H14 H 0.3185 0.2361 0.8317 0.025 Uiso 1 1 calc R
C15 C 0.2125(2) 0.18443(16) 0.62453(16) 0.0223(4) Uani 1 1 d .
H15 H 0.1638 0.0882 0.6010 0.027 Uiso 1 1 calc R
C16 C 0.4784(2) 0.51532(16) 0.94472(16) 0.0215(3) Uani 1 1 d .
H16 H 0.5167 0.6112 0.9607 0.026 Uiso 1 1 calc R
N21 N 0.28974(17) 0.80015(13) 0.47935(13) 0.0230(3) Uani 1 1 d .
C21 C 0.2942(2) 0.82532(17) 0.36792(17) 0.0249(4) Uani 1 1 d .
H21 H 0.3619 0.9130 0.3848 0.030 Uiso 1 1 calc R
C22 C 0.2061(2) 0.73122(16) 0.23061(16) 0.0229(4) Uani 1 1 d .
H22 H 0.2140 0.7545 0.1558 0.027 Uiso 1 1 calc R
C23 C 0.1054(2) 0.60161(16) 0.20208(16) 0.0194(3) Uani 1 1 d .
C24 C 0.1016(2) 0.57452(16) 0.31751(15) 0.0204(3) Uani 1 1 d .
H24 H 0.0361 0.4873 0.3036 0.024 Uiso 1 1 calc R
C25 C 0.1935(2) 0.67509(16) 0.45183(16) 0.0228(4) Uani 1 1 d .
H25 H 0.1883 0.6547 0.5287 0.027 Uiso 1 1 calc R
C26 C 0.0038(2) 0.49540(15) 0.06020(16) 0.0200(3) Uani 1 1 d .
H26 H -0.0631 0.4121 0.0533 0.024 Uiso 1 1 calc R

loop_
_atom_site_aniso_label
_atom_site_aniso_U_11
_atom_site_aniso_U_22
_atom_site_aniso_U_33
_atom_site_aniso_U_23
_atom_site_aniso_U_13
_atom_site_aniso_U_12
O1 0.0275(6) 0.0224(6) 0.0180(6) 0.0087(5) -0.0020(5) 0.0003(5)
O2 0.0279(6) 0.0190(6) 0.0197(6) 0.0059(5) 0.0045(5) 0.0001(4)
O3 0.0292(6) 0.0201(5) 0.0164(6) 0.0075(4) -0.0005(5) 0.0037(4)
C1 0.0165(8) 0.0196(7) 0.0173(8) 0.0089(6) 0.0057(6) -0.0013(6)
C2 0.0204(8) 0.0155(7) 0.0191(8) 0.0074(6) 0.0072(6) 0.0011(6)
C3 0.0177(8) 0.0214(7) 0.0175(8) 0.0111(6) 0.0056(6) 0.0013(6)
C4 0.0193(8) 0.0194(7) 0.0163(8) 0.0040(6) 0.0043(6) -0.0012(6)
C5 0.0222(8) 0.0171(7) 0.0227(8) 0.0065(6) 0.0069(7) 0.0036(6)
C6 0.0181(8) 0.0224(8) 0.0222(8) 0.0123(6) 0.0047(6) 0.0032(6)
C7 0.0173(8) 0.0214(8) 0.0199(8) 0.0096(6) 0.0063(6) -0.0003(6)
N11 0.0227(7) 0.0233(7) 0.0183(7) 0.0079(6) 0.0022(6) 0.0034(5)
C11 0.0282(9) 0.0263(8) 0.0202(8) 0.0125(7) 0.0020(7) 0.0011(7)
C12 0.0272(9) 0.0225(8) 0.0238(8) 0.0117(7) 0.0034(7) -0.0012(6)
C13 0.0171(8) 0.0222(8) 0.0184(8) 0.0077(6) 0.0039(6) 0.0035(6)
C14 0.0226(8) 0.0221(8) 0.0191(8) 0.0103(6) 0.0044(6) 0.0050(6)
C15 0.0237(9) 0.0188(7) 0.0214(8) 0.0075(6) 0.0034(6) 0.0025(6)
C16 0.0217(8) 0.0191(8) 0.0207(8) 0.0077(6) 0.0031(6) 0.0005(6)
N21 0.0236(7) 0.0240(7) 0.0178(7) 0.0077(6) 0.0022(5) 0.0033(6)
C21 0.0244(9) 0.0245(8) 0.0223(8) 0.0090(7) 0.0036(7) -0.0005(6)
C22 0.0242(9) 0.0256(8) 0.0184(8) 0.0102(7) 0.0047(6) 0.0025(6)
C23 0.0170(8) 0.0207(7) 0.0194(8) 0.0078(6) 0.0046(6) 0.0061(6)
C24 0.0213(8) 0.0199(7) 0.0201(8) 0.0086(6) 0.0059(6) 0.0047(6)
C25 0.0257(9) 0.0231(8) 0.0194(8) 0.0097(6) 0.0048(7) 0.0060(6)
C26 0.0186(8) 0.0187(7) 0.0202(8) 0.0069(6) 0.0042(6) 0.0028(6)

loop_
_atom_type_symbol
_atom_type_description
_atom_type_scat_dispersion_real
_atom_type_scat_dispersion_imag
_atom_type_scat_source
C C 0.0033 0.0016 'International Tables Vol C Tables 4.2.6.8 and 6.1.1.4'
H H 0.0000 0.0000 'International Tables Vol C Tables 4.2.6.8 and 6.1.1.4'
N N 0.0061 0.0033 'International Tables Vol C Tables 4.2.6.8 and 6.1.1.4'
O O 0.0106 0.0060 'International Tables Vol C Tables 4.2.6.8 and 6.1.1.4'

loop_
_geom_angle_atom_site_label_1
_geom_angle_atom_site_label_2
_geom_angle_atom_site_label_3
_geom_angle
_geom_angle_site_symmetry_1
C2 C1 C6 120.10(14) .
C2 C1 C7 118.76(13) .
C6 C1 C7 121.15(13) .
C1 C2 C3 120.25(13) .
O3 C3 C2 118.03(13) .
O3 C3 C4 122.22(13) .
C2 C3 C4 119.74(13) .
C5 C4 C3 119.71(14) .
C6 C5 C4 120.81(14) .
C5 C6 C1 119.38(13) .
O2 C7 O1 123.80(13) .
O2 C7 C1 123.28(13) .
O1 C7 C1 112.92(12) .
C11 N11 C15 117.03(13) .
N11 C11 C12 123.16(14) .
C11 C12 C13 119.91(14) .
C14 C13 C12 116.69(14) .
C14 C13 C16 123.50(13) .
C12 C13 C16 119.81(13) .
C15 C14 C13 119.50(14) .
N11 C15 C14 123.70(13) .
C16 C16 C13 125.93(18) 2_667
C25 N21 C21 116.65(13) .
N21 C21 C22 123.74(14) .
C21 C22 C23 119.60(14) .
C22 C23 C24 116.83(14) .
C22 C23 C26 123.97(14) .
C24 C23 C26 119.20(13) .
C25 C24 C23 119.76(14) .
N21 C25 C24 123.41(14) .
C26 C26 C23 126.29(17) 2_565

loop_
_geom_bond_atom_site_label_1
_geom_bond_atom_site_label_2
_geom_bond_distance
_geom_bond_site_symmetry_2
O1 C7 1.3282(17) .
O2 C7 1.2219(18) .
O3 C3 1.3608(18) .
C1 C2 1.391(2) .
C1 C6 1.394(2) .
C1 C7 1.494(2) .
C2 C3 1.391(2) .
C3 C4 1.392(2) .
C4 C5 1.390(2) .
C5 C6 1.386(2) .
N11 C11 1.3392(19) .
N11 C15 1.341(2) .
C11 C12 1.381(2) .
C12 C13 1.398(2) .
C13 C14 1.398(2) .
C13 C16 1.467(2) .
C14 C15 1.378(2) .
C16 C16 1.335(3) 2_667
N21 C25 1.3425(19) .
N21 C21 1.345(2) .
C21 C22 1.378(2) .
C22 C23 1.395(2) .
C23 C24 1.398(2) .
C23 C26 1.468(2) .
C24 C25 1.381(2) .
C26 C26 1.337(3) 2_565

loop_
_geom_hbond_atom_site_label_D
_geom_hbond_atom_site_label_H
_geom_hbond_atom_site_label_A
_geom_hbond_distance_DH
_geom_hbond_distance_HA
_geom_hbond_distance_DA
_geom_hbond_angle_DHA
_geom_hbond_site_symmetry_A
O1 H1O N11 1.02 1.64 2.6482(16) 168.6 1_666
O3 H3O N21 0.93 1.80 2.7358(16) 174.8 .

loop_
_geom_torsion_atom_site_label_1
_geom_torsion_atom_site_label_2
_geom_torsion_atom_site_label_3
_geom_torsion_atom_site_label_4
_geom_torsion
_geom_torsion_site_symmetry_4
C6 C1 C2 C3 -0.3(2) .
C7 C1 C2 C3 179.48(12) .
C1 C2 C3 O3 178.58(13) .
C1 C2 C3 C4 -0.5(2) .
O3 C3 C4 C5 -178.28(13) .
C2 C3 C4 C5 0.8(2) .
C3 C4 C5 C6 -0.2(2) .
C4 C5 C6 C1 -0.5(2) .
C2 C1 C6 C5 0.8(2) .
C7 C1 C6 C5 -178.96(13) .
C2 C1 C7 O2 -6.7(2) .
C6 C1 C7 O2 173.03(14) .
C2 C1 C7 O1 174.09(13) .
C6 C1 C7 O1 -6.15(19) .
C15 N11 C11 C12 0.2(2) .
N11 C11 C12 C13 0.6(3) .
C11 C12 C13 C14 -1.0(2) .
C11 C12 C13 C16 179.02(15) .
C12 C13 C14 C15 0.6(2) .
C16 C13 C14 C15 -179.45(15) .
C11 N11 C15 C14 -0.7(2) .
C13 C14 C15 N11 0.3(2) .
C14 C13 C16 C16 3.3(3) 2_667
C12 C13 C16 C16 -176.7(2) 2_667
C25 N21 C21 C22 0.3(2) .
N21 C21 C22 C23 0.0(2) .
C21 C22 C23 C24 -0.5(2) .
C21 C22 C23 C26 178.71(14) .
C22 C23 C24 C25 0.7(2) .
C26 C23 C24 C25 -178.54(13) .
C21 N21 C25 C24 -0.1(2) .
C23 C24 C25 N21 -0.5(2) .
C22 C23 C26 C26 1.9(3) 2_565
C24 C23 C26 C26 -178.90(19) 2_565
